data_1563804
loop_
_publ_author_name
'Fischer, Malte'
'Hering-Junghans, Christian'

_publ_section_title
;
 On 1,3-Phosphaazaallenes and their Diverse Reactivity
;
_journal_name_full 'Chemical Science'
_journal_paper_doi 10.1039/D1SC02947A
_journal_year 2021
_chemical_formula_moiety 'C55 H59 B F15 N P2'
_chemical_formula_sum 'C55 H59 B F15 N P2'
_chemical_formula_weight 1091.78
_space_group_crystal_system monoclinic
_space_group_IT_number 14
_space_group_name_Hall '-P 2ybc'
_space_group_name_H-M_alt 'P 1 21/c 1'
_atom_sites_solution_hydrogens mixed
_audit_creation_method SHELXL-2014/7
_audit_update_record
;
2021-05-28 deposited with the CCDC.	2021-06-30 downloaded from the CCDC.
;
_cell_angle_alpha 90
_cell_angle_beta 94.1057(16)
_cell_angle_gamma 90
_cell_formula_units_Z 4
_cell_length_a 10.3569(3)
_cell_length_b 25.3573(8)
_cell_length_c 20.2715(6)
_cell_measurement_reflns_used 9950
_cell_measurement_temperature 150(2)
_cell_measurement_theta_max 66.23
_cell_measurement_theta_min 3.49
_cell_volume 5310.1(3)
_computing_cell_refinement 'SAINT (Bruker, 2013)'
_computing_data_collection 'APEX2 (Bruker, 2014)'
_computing_data_reduction SAINT
_computing_molecular_graphics 'ORTEP-3v2.01 (Farrugia, 1997)'
_computing_publication_material 'SHELXL-2014/7 (Sheldrick, 2014)'
_computing_structure_refinement 'SHELXL-2014/7 (Sheldrick, 2014)'
_computing_structure_solution 'SHELXT (Sheldrick, 2015)'
_diffrn_ambient_temperature 150(2)
_diffrn_measured_fraction_theta_full 1.000
_diffrn_measured_fraction_theta_max 1.000
_diffrn_measurement_device_type 'Bruker APEX-II CCD'
_diffrn_measurement_method '\f and \w scans'
_diffrn_radiation_monochromator multilayer
_diffrn_radiation_source microfocus
_diffrn_radiation_type CuK\a
_diffrn_radiation_wavelength 1.54178
_diffrn_reflns_av_R_equivalents 0.0600
_diffrn_reflns_av_unetI/netI 0.0324
_diffrn_reflns_Laue_measured_fraction_full 1.000
_diffrn_reflns_Laue_measured_fraction_max 1.000
_diffrn_reflns_limit_h_max 12
_diffrn_reflns_limit_h_min -12
_diffrn_reflns_limit_k_max 30
_diffrn_reflns_limit_k_min -30
_diffrn_reflns_limit_l_max 24
_diffrn_reflns_limit_l_min -23
_diffrn_reflns_number 72366
_diffrn_reflns_point_group_measured_fraction_full 1.000
_diffrn_reflns_point_group_measured_fraction_max 1.000
_diffrn_reflns_theta_full 65.995
_diffrn_reflns_theta_max 65.995
_diffrn_reflns_theta_min 2.795
_exptl_absorpt_coefficient_mu 1.539
_exptl_absorpt_correction_T_max 0.874
_exptl_absorpt_correction_T_min 0.825
_exptl_absorpt_correction_type multi-scan
_exptl_absorpt_process_details 'SADABS 2014/5'
_exptl_crystal_colour colorless
_exptl_crystal_density_diffrn 1.366
_exptl_crystal_description prism
_exptl_crystal_F_000 2264
_exptl_crystal_size_max 0.130
_exptl_crystal_size_mid 0.120
_exptl_crystal_size_min 0.090
_refine_diff_density_max 0.565
_refine_diff_density_min -0.394
_refine_diff_density_rms 0.055
_refine_ls_extinction_method none
_refine_ls_goodness_of_fit_ref 1.027
_refine_ls_hydrogen_treatment mixed
_refine_ls_matrix_type full
_refine_ls_number_parameters 699
_refine_ls_number_reflns 9256
_refine_ls_number_restraints 6
_refine_ls_restrained_S_all 1.027
_refine_ls_R_factor_all 0.0554
_refine_ls_R_factor_gt 0.0456
_refine_ls_shift/su_max 0.001
_refine_ls_shift/su_mean 0.000
_refine_ls_structure_factor_coef Fsqd
_refine_ls_weighting_details 'w=1/[\s^2^(Fo^2^)+(0.0752P)^2^+2.7261P] where P=(Fo^2^+2Fc^2^)/3'
_refine_ls_weighting_scheme calc
_refine_ls_wR_factor_gt 0.1219
_refine_ls_wR_factor_ref 0.1316
_reflns_Friedel_coverage 0.000
_reflns_number_gt 7779
_reflns_number_total 9256
_reflns_threshold_expression 'I > 2\s(I)'
_cod_data_source_file d1sc02947a2.cif
_cod_data_source_block ax2039_MesStar2_PH_PCNBCF15_cmpd_8
_cod_original_sg_symbol_H-M 'P 21/c'
_cod_database_code 1563804
_shelx_shelxl_version_number 2014/7
_shelx_space_group_comment
;
The symmetry employed for this shelxl refinement is uniquely defined
by the following loop, which should always be used as a source of
symmetry information in preference to the above space-group names.
They are only intended as comments.
;
_shelx_estimated_absorpt_t_min 0.825
_shelx_estimated_absorpt_t_max 0.874

loop_
_space_group_symop_operation_xyz
'x, y, z'
'-x, y+1/2, -z+1/2'
'-x, -y, -z'
'x, -y-1/2, z-1/2'

loop_
_atom_site_label
_atom_site_type_symbol
_atom_site_fract_x
_atom_site_fract_y
_atom_site_fract_z
_atom_site_U_iso_or_equiv
_atom_site_adp_type
_atom_site_occupancy
_atom_site_site_symmetry_order
_atom_site_calc_flag
_atom_site_refinement_flags_posn
_atom_site_refinement_flags_adp
_atom_site_refinement_flags_occupancy
_atom_site_disorder_assembly
_atom_site_disorder_group
C1 C 0.3921(2) 0.44204(8) 0.63316(10) 0.0282(4) Uani 1 1 d . . . . .
C2 C 0.4620(2) 0.49005(8) 0.62573(10) 0.0285(4) Uani 1 1 d . . . . .
C3 C 0.3920(2) 0.53723(8) 0.62543(10) 0.0313(4) Uani 1 1 d . . . . .
H3 H 0.4376 0.5695 0.6221 0.038 Uiso 1 1 calc R U . . .
C4 C 0.2589(2) 0.53906(9) 0.62975(11) 0.0322(5) Uani 1 1 d . . . . .
C5 C 0.1926(2) 0.49134(9) 0.62900(11) 0.0339(5) Uani 1 1 d . . . . .
H5 H 0.1008 0.4922 0.6284 0.041 Uiso 1 1 calc R U . . .
C6 C 0.2533(2) 0.44242(8) 0.62906(11) 0.0314(4) Uani 1 1 d . . . . .
C7 C 0.6100(2) 0.49385(9) 0.61534(11) 0.0324(5) Uani 1 1 d . . . . .
C8 C 0.6958(2) 0.48659(9) 0.67986(12) 0.0356(5) Uani 1 1 d . . . . .
H8A H 0.6911 0.4499 0.6945 0.053 Uiso 1 1 calc R U . . .
H8B H 0.6653 0.5099 0.7140 0.053 Uiso 1 1 calc R U . . .
H8C H 0.7856 0.4954 0.6721 0.053 Uiso 1 1 calc R U . . .
C9 C 0.6448(2) 0.54939(10) 0.58979(13) 0.0414(5) Uani 1 1 d . . . . .
H9A H 0.6297 0.5758 0.6237 0.062 Uiso 1 1 calc R U . . .
H9B H 0.5904 0.5574 0.5495 0.062 Uiso 1 1 calc R U . . .
H9C H 0.7361 0.5501 0.5800 0.062 Uiso 1 1 calc R U . . .
C10 C 0.6492(2) 0.45483(10) 0.56168(12) 0.0390(5) Uani 1 1 d . . . . .
H10A H 0.7411 0.4594 0.5546 0.058 Uiso 1 1 calc R U . . .
H10B H 0.5973 0.4617 0.5203 0.058 Uiso 1 1 calc R U . . .
H10C H 0.6340 0.4186 0.5761 0.058 Uiso 1 1 calc R U . . .
C11A C 0.1859(5) 0.5926(2) 0.6344(3) 0.0367(7) Uani 0.863(5) 1 d D . P A 1
C12A C 0.2268(5) 0.61747(16) 0.7003(2) 0.0746(14) Uani 0.863(5) 1 d D . P A 1
H12A H 0.3211 0.6216 0.7044 0.112 Uiso 0.863(5) 1 calc R U P A 1
H12B H 0.1856 0.6521 0.7033 0.112 Uiso 0.863(5) 1 calc R U P A 1
H12C H 0.2001 0.5948 0.7361 0.112 Uiso 0.863(5) 1 calc R U P A 1
C13A C 0.2222(4) 0.62851(13) 0.5780(2) 0.0599(11) Uani 0.863(5) 1 d D . P A 1
H13A H 0.1953 0.6120 0.5355 0.090 Uiso 0.863(5) 1 calc R U P A 1
H13B H 0.1784 0.6626 0.5814 0.090 Uiso 0.863(5) 1 calc R U P A 1
H13C H 0.3161 0.6340 0.5810 0.090 Uiso 0.863(5) 1 calc R U P A 1
C14A C 0.0400(3) 0.58623(13) 0.6283(3) 0.0631(11) Uani 0.863(5) 1 d D . P A 1
H14A H 0.0133 0.5701 0.5855 0.095 Uiso 0.863(5) 1 calc R U P A 1
H14B H 0.0133 0.5636 0.6640 0.095 Uiso 0.863(5) 1 calc R U P A 1
H14C H -0.0011 0.6209 0.6313 0.095 Uiso 0.863(5) 1 calc R U P A 1
C11B C 0.198(3) 0.5883(13) 0.6311(16) 0.0367(7) Uani 0.137(5) 1 d D . P A 2
C12B C 0.078(3) 0.5904(9) 0.5838(13) 0.0746(14) Uani 0.137(5) 1 d D . P A 2
H12D H 0.0378 0.6253 0.5861 0.112 Uiso 0.137(5) 1 calc R U P A 2
H12E H 0.1020 0.5839 0.5387 0.112 Uiso 0.137(5) 1 calc R U P A 2
H12F H 0.0164 0.5634 0.5961 0.112 Uiso 0.137(5) 1 calc R U P A 2
C13B C 0.280(2) 0.6370(8) 0.6173(14) 0.0599(11) Uani 0.137(5) 1 d D . P A 2
H13D H 0.2269 0.6688 0.6197 0.090 Uiso 0.137(5) 1 calc R U P A 2
H13E H 0.3536 0.6391 0.6504 0.090 Uiso 0.137(5) 1 calc R U P A 2
H13F H 0.3118 0.6341 0.5731 0.090 Uiso 0.137(5) 1 calc R U P A 2
C14B C 0.149(2) 0.5967(9) 0.6990(13) 0.0631(11) Uani 0.137(5) 1 d D . P A 2
H14D H 0.1061 0.6311 0.7004 0.095 Uiso 0.137(5) 1 calc R U P A 2
H14E H 0.0873 0.5688 0.7081 0.095 Uiso 0.137(5) 1 calc R U P A 2
H14F H 0.2222 0.5957 0.7325 0.095 Uiso 0.137(5) 1 calc R U P A 2
C15 C 0.1639(2) 0.39344(9) 0.61621(12) 0.0352(5) Uani 1 1 d . . . . .
C16 C 0.1745(2) 0.35131(9) 0.67085(12) 0.0377(5) Uani 1 1 d . . . . .
H16A H 0.1582 0.3675 0.7133 0.057 Uiso 1 1 calc R U . . .
H16B H 0.2615 0.3360 0.6735 0.057 Uiso 1 1 calc R U . . .
H16C H 0.1104 0.3235 0.6605 0.057 Uiso 1 1 calc R U . . .
C17 C 0.1940(2) 0.37069(9) 0.54809(12) 0.0389(5) Uani 1 1 d . . . . .
H17A H 0.2870 0.3638 0.5478 0.058 Uiso 1 1 calc R U . . .
H17B H 0.1679 0.3962 0.5133 0.058 Uiso 1 1 calc R U . . .
H17C H 0.1460 0.3377 0.5401 0.058 Uiso 1 1 calc R U . . .
C18 C 0.0189(2) 0.40836(10) 0.60947(16) 0.0473(6) Uani 1 1 d . . . . .
H18A H -0.0329 0.3768 0.5983 0.071 Uiso 1 1 calc R U . . .
H18B H 0.0040 0.4348 0.5744 0.071 Uiso 1 1 calc R U . . .
H18C H -0.0063 0.4229 0.6514 0.071 Uiso 1 1 calc R U . . .
C19 C 0.5934(2) 0.39371(9) 0.81215(11) 0.0330(5) Uani 1 1 d . . . . .
C20 C 0.7141(2) 0.36652(9) 0.81398(11) 0.0353(5) Uani 1 1 d . . . . .
C21 C 0.8262(2) 0.39503(10) 0.83040(12) 0.0386(5) Uani 1 1 d . . . . .
H21 H 0.9073 0.3776 0.8295 0.046 Uiso 1 1 calc R U . . .
C22 C 0.8248(2) 0.44805(10) 0.84810(12) 0.0392(5) Uani 1 1 d . . . . .
C23 C 0.7057(2) 0.47062(9) 0.85571(11) 0.0382(5) Uani 1 1 d . . . . .
H23 H 0.7035 0.5056 0.8724 0.046 Uiso 1 1 calc R U . . .
C24 C 0.5886(2) 0.44500(9) 0.84026(11) 0.0341(5) Uani 1 1 d . . . . .
C25 C 0.7273(2) 0.30565(9) 0.80401(13) 0.0407(5) Uani 1 1 d . . . . .
C26 C 0.6422(3) 0.27693(10) 0.85180(15) 0.0501(6) Uani 1 1 d . . . . .
H26A H 0.5511 0.2860 0.8410 0.075 Uiso 1 1 calc R U . . .
H26B H 0.6676 0.2877 0.8973 0.075 Uiso 1 1 calc R U . . .
H26C H 0.6536 0.2387 0.8475 0.075 Uiso 1 1 calc R U . . .
C27 C 0.8666(3) 0.28702(11) 0.82213(16) 0.0533(7) Uani 1 1 d . . . . .
H27A H 0.8709 0.2486 0.8181 0.080 Uiso 1 1 calc R U . . .
H27B H 0.8926 0.2973 0.8678 0.080 Uiso 1 1 calc R U . . .
H27C H 0.9251 0.3033 0.7921 0.080 Uiso 1 1 calc R U . . .
C28 C 0.6929(3) 0.28726(11) 0.73293(14) 0.0531(7) Uani 1 1 d . . . . .
H28A H 0.7242 0.2511 0.7275 0.080 Uiso 1 1 calc R U . . .
H28B H 0.7338 0.3107 0.7021 0.080 Uiso 1 1 calc R U . . .
H28C H 0.5988 0.2882 0.7237 0.080 Uiso 1 1 calc R U . . .
C29 C 0.9513(3) 0.47840(11) 0.86177(15) 0.0474(6) Uani 1 1 d . . . . .
C30 C 1.0363(3) 0.47083(17) 0.80415(18) 0.0753(11) Uani 1 1 d . . . . .
H30A H 1.0530 0.4331 0.7982 0.113 Uiso 1 1 calc R U . . .
H30B H 1.1187 0.4894 0.8135 0.113 Uiso 1 1 calc R U . . .
H30C H 0.9921 0.4851 0.7637 0.113 Uiso 1 1 calc R U . . .
C31 C 1.0216(3) 0.45650(12) 0.92517(15) 0.0500(6) Uani 1 1 d . . . . .
H31A H 0.9633 0.4575 0.9611 0.075 Uiso 1 1 calc R U . . .
H31B H 1.0983 0.4780 0.9372 0.075 Uiso 1 1 calc R U . . .
H31C H 1.0481 0.4200 0.9177 0.075 Uiso 1 1 calc R U . . .
C32 C 0.9286(4) 0.53707(12) 0.8731(3) 0.0859(14) Uani 1 1 d . . . . .
H32A H 0.8896 0.5530 0.8324 0.129 Uiso 1 1 calc R U . . .
H32B H 1.0114 0.5543 0.8856 0.129 Uiso 1 1 calc R U . . .
H32C H 0.8702 0.5415 0.9087 0.129 Uiso 1 1 calc R U . . .
C33 C 0.4639(3) 0.47335(9) 0.85888(12) 0.0395(5) Uani 1 1 d . . . . .
C34 C 0.3780(3) 0.43517(10) 0.89551(13) 0.0439(6) Uani 1 1 d . . . . .
H34A H 0.2995 0.4536 0.9070 0.066 Uiso 1 1 calc R U . . .
H34B H 0.4257 0.4226 0.9359 0.066 Uiso 1 1 calc R U . . .
H34C H 0.3540 0.4051 0.8668 0.066 Uiso 1 1 calc R U . . .
C35 C 0.4978(3) 0.51850(12) 0.90848(15) 0.0543(7) Uani 1 1 d . . . . .
H35A H 0.5441 0.5464 0.8864 0.081 Uiso 1 1 calc R U . . .
H35B H 0.5527 0.5048 0.9460 0.081 Uiso 1 1 calc R U . . .
H35C H 0.4180 0.5329 0.9244 0.081 Uiso 1 1 calc R U . . .
C36 C 0.3901(3) 0.50010(11) 0.79937(14) 0.0471(6) Uani 1 1 d . . . . .
H36A H 0.4514 0.5191 0.7734 0.071 Uiso 1 1 calc R U . . .
H36B H 0.3268 0.5250 0.8152 0.071 Uiso 1 1 calc R U . . .
H36C H 0.3451 0.4732 0.7716 0.071 Uiso 1 1 calc R U . . .
C37 C 0.4562(2) 0.32958(8) 0.62099(10) 0.0293(4) Uani 1 1 d . . . . .
C38 C 0.6058(2) 0.21736(8) 0.55088(10) 0.0287(4) Uani 1 1 d . . . . .
C39 C 0.7122(2) 0.25061(9) 0.55171(11) 0.0331(5) Uani 1 1 d . . . . .
C40 C 0.8339(2) 0.23425(10) 0.53731(13) 0.0413(5) Uani 1 1 d . . . . .
C41 C 0.8549(2) 0.18241(11) 0.52156(14) 0.0439(6) Uani 1 1 d . . . . .
C42 C 0.7518(2) 0.14759(9) 0.51961(12) 0.0384(5) Uani 1 1 d . . . . .
C43 C 0.6317(2) 0.16582(9) 0.53300(11) 0.0310(4) Uani 1 1 d . . . . .
C44 C 0.3781(2) 0.23638(8) 0.48940(10) 0.0273(4) Uani 1 1 d . . . . .
C45 C 0.4004(2) 0.27749(8) 0.44693(11) 0.0311(4) Uani 1 1 d . . . . .
C46 C 0.3443(2) 0.28199(9) 0.38372(12) 0.0377(5) Uani 1 1 d . . . . .
C47 C 0.2599(2) 0.24377(10) 0.35918(12) 0.0382(5) Uani 1 1 d . . . . .
C48 C 0.2344(2) 0.20173(9) 0.39913(12) 0.0340(5) Uani 1 1 d . . . . .
C49 C 0.2931(2) 0.19845(8) 0.46234(11) 0.0294(4) Uani 1 1 d . . . . .
C50 C 0.3835(2) 0.19897(8) 0.61733(10) 0.0279(4) Uani 1 1 d . . . . .
C51 C 0.2520(2) 0.20636(9) 0.62350(11) 0.0321(5) Uani 1 1 d . . . . .
C52 C 0.1816(2) 0.18093(10) 0.66918(12) 0.0390(5) Uani 1 1 d . . . . .
C53 C 0.2441(3) 0.14622(10) 0.71242(11) 0.0396(5) Uani 1 1 d . . . . .
C54 C 0.3742(3) 0.13771(9) 0.70937(11) 0.0369(5) Uani 1 1 d . . . . .
C55 C 0.4419(2) 0.16433(8) 0.66345(11) 0.0313(5) Uani 1 1 d . . . . .
B1 B 0.4562(2) 0.23343(9) 0.56273(11) 0.0267(5) Uani 1 1 d . . . . .
N1 N 0.45567(17) 0.29023(7) 0.59390(9) 0.0283(4) Uani 1 1 d . . . . .
F1 F 0.70215(13) 0.30244(5) 0.56683(8) 0.0413(3) Uani 1 1 d . . . . .
F2 F 0.93187(14) 0.26899(7) 0.53807(10) 0.0578(4) Uani 1 1 d . . . . .
F3 F 0.97282(15) 0.16581(7) 0.50813(10) 0.0623(5) Uani 1 1 d . . . . .
F4 F 0.76987(15) 0.09685(6) 0.50458(9) 0.0535(4) Uani 1 1 d . . . . .
F5 F 0.53351(13) 0.13075(5) 0.52854(7) 0.0363(3) Uani 1 1 d . . . . .
F6 F 0.48541(14) 0.31600(5) 0.46684(7) 0.0397(3) Uani 1 1 d . . . . .
F7 F 0.37426(18) 0.32260(6) 0.34513(8) 0.0554(4) Uani 1 1 d . . . . .
F8 F 0.20415(17) 0.24687(6) 0.29781(7) 0.0546(4) Uani 1 1 d . . . . .
F9 F 0.15295(14) 0.16375(6) 0.37555(7) 0.0449(3) Uani 1 1 d . . . . .
F10 F 0.26334(13) 0.15570(5) 0.49754(6) 0.0353(3) Uani 1 1 d . . . . .
F11 F 0.18609(12) 0.24072(5) 0.58292(7) 0.0396(3) Uani 1 1 d . . . . .
F12 F 0.05451(14) 0.19022(7) 0.67184(8) 0.0556(4) Uani 1 1 d . . . . .
F13 F 0.17870(17) 0.12146(7) 0.75812(8) 0.0549(4) Uani 1 1 d . . . . .
F14 F 0.43623(16) 0.10445(6) 0.75234(7) 0.0485(4) Uani 1 1 d . . . . .
F15 F 0.56999(13) 0.15499(5) 0.66566(7) 0.0399(3) Uani 1 1 d . . . . .
P1 P 0.50030(5) 0.38867(2) 0.66486(3) 0.02666(13) Uani 1 1 d . . . . .
P2 P 0.45171(6) 0.36311(2) 0.76624(3) 0.03495(15) Uani 1 1 d . . . . .
H1B H 0.3637(18) 0.3775(7) 0.7500(9) 0.002(4) Uiso 1 1 d . . . . .

loop_
_atom_site_aniso_label
_atom_site_aniso_U_11
_atom_site_aniso_U_22
_atom_site_aniso_U_33
_atom_site_aniso_U_23
_atom_site_aniso_U_13
_atom_site_aniso_U_12
C1 0.0323(11) 0.0246(10) 0.0273(10) -0.0023(8) -0.0004(8) 0.0011(8)
C2 0.0344(11) 0.0290(10) 0.0215(9) -0.0005(8) -0.0017(8) 0.0000(8)
C3 0.0378(12) 0.0263(10) 0.0295(11) 0.0016(8) 0.0007(9) -0.0030(8)
C4 0.0394(12) 0.0293(11) 0.0278(10) 0.0005(8) 0.0013(9) 0.0033(9)
C5 0.0302(11) 0.0326(11) 0.0385(12) -0.0009(9) 0.0004(9) 0.0008(9)
C6 0.0341(11) 0.0292(11) 0.0305(11) -0.0010(8) 0.0009(9) -0.0010(9)
C7 0.0366(12) 0.0312(11) 0.0293(11) -0.0001(8) 0.0013(9) -0.0066(9)
C8 0.0347(12) 0.0351(11) 0.0363(12) -0.0020(9) -0.0019(9) -0.0062(9)
C9 0.0386(12) 0.0394(13) 0.0465(14) 0.0089(10) 0.0043(10) -0.0062(10)
C10 0.0370(12) 0.0494(14) 0.0311(11) -0.0039(10) 0.0059(9) -0.0028(10)
C11A 0.0402(16) 0.0250(14) 0.0444(14) -0.0019(11) -0.0003(11) 0.0070(12)
C12A 0.113(4) 0.050(2) 0.057(2) -0.0203(17) -0.020(2) 0.040(2)
C13A 0.072(2) 0.0395(17) 0.071(3) 0.0176(17) 0.021(2) 0.0193(16)
C14A 0.0479(19) 0.0378(17) 0.104(3) 0.0035(18) 0.0095(19) 0.0140(14)
C11B 0.0402(16) 0.0250(14) 0.0444(14) -0.0019(11) -0.0003(11) 0.0070(12)
C12B 0.113(4) 0.050(2) 0.057(2) -0.0203(17) -0.020(2) 0.040(2)
C13B 0.072(2) 0.0395(17) 0.071(3) 0.0176(17) 0.021(2) 0.0193(16)
C14B 0.0479(19) 0.0378(17) 0.104(3) 0.0035(18) 0.0095(19) 0.0140(14)
C15 0.0316(11) 0.0286(11) 0.0447(13) -0.0029(9) -0.0030(10) -0.0025(9)
C16 0.0375(12) 0.0354(12) 0.0406(12) -0.0029(10) 0.0047(10) -0.0058(9)
C17 0.0419(13) 0.0313(11) 0.0419(13) 0.0003(9) -0.0066(10) -0.0040(9)
C18 0.0312(12) 0.0371(13) 0.0727(18) -0.0049(12) -0.0029(12) -0.0034(10)
C19 0.0390(12) 0.0307(11) 0.0288(11) 0.0016(8) -0.0019(9) -0.0049(9)
C20 0.0409(12) 0.0334(12) 0.0308(11) 0.0001(9) -0.0027(9) -0.0002(9)
C21 0.0370(12) 0.0362(12) 0.0420(13) 0.0009(10) -0.0016(10) -0.0004(9)
C22 0.0437(13) 0.0361(12) 0.0365(12) 0.0027(9) -0.0055(10) -0.0034(10)
C23 0.0510(14) 0.0310(11) 0.0318(11) -0.0008(9) -0.0028(10) -0.0038(10)
C24 0.0436(12) 0.0321(11) 0.0263(10) 0.0026(8) 0.0003(9) -0.0020(9)
C25 0.0433(13) 0.0305(12) 0.0468(14) -0.0042(10) -0.0065(11) 0.0022(10)
C26 0.0588(16) 0.0366(13) 0.0533(16) 0.0075(11) -0.0066(13) -0.0001(12)
C27 0.0523(16) 0.0378(14) 0.0674(18) -0.0060(12) -0.0116(14) 0.0069(11)
C28 0.0716(19) 0.0384(14) 0.0474(15) -0.0089(11) -0.0092(13) 0.0127(13)
C29 0.0444(14) 0.0405(14) 0.0563(16) 0.0011(11) -0.0045(12) -0.0110(11)
C30 0.063(2) 0.105(3) 0.0575(19) 0.0059(19) 0.0016(16) -0.036(2)
C31 0.0427(14) 0.0527(16) 0.0535(16) -0.0066(12) -0.0051(12) -0.0054(12)
C32 0.067(2) 0.0397(16) 0.145(4) 0.0103(19) -0.039(2) -0.0133(15)
C33 0.0522(14) 0.0314(12) 0.0354(12) 0.0003(9) 0.0063(10) 0.0025(10)
C34 0.0496(14) 0.0447(14) 0.0385(13) 0.0047(10) 0.0111(11) 0.0057(11)
C35 0.0646(18) 0.0460(15) 0.0532(16) -0.0137(12) 0.0113(13) 0.0045(13)
C36 0.0522(15) 0.0422(14) 0.0473(15) 0.0071(11) 0.0066(12) 0.0077(11)
C37 0.0317(11) 0.0273(11) 0.0285(10) -0.0007(9) 0.0004(8) -0.0018(8)
C38 0.0329(11) 0.0280(10) 0.0248(10) 0.0012(8) -0.0015(8) 0.0009(8)
C39 0.0342(11) 0.0297(11) 0.0347(11) -0.0002(9) -0.0016(9) -0.0009(9)
C40 0.0312(12) 0.0418(13) 0.0502(14) 0.0011(11) -0.0017(10) -0.0038(10)
C41 0.0314(12) 0.0520(15) 0.0485(14) -0.0015(11) 0.0030(10) 0.0077(10)
C42 0.0420(13) 0.0338(12) 0.0394(12) -0.0023(10) 0.0034(10) 0.0083(10)
C43 0.0350(11) 0.0304(11) 0.0273(10) -0.0006(8) -0.0007(8) -0.0013(9)
C44 0.0294(10) 0.0241(10) 0.0280(10) -0.0020(8) -0.0002(8) 0.0025(8)
C45 0.0345(11) 0.0260(10) 0.0326(11) -0.0002(8) 0.0003(9) -0.0036(8)
C46 0.0505(14) 0.0295(11) 0.0326(12) 0.0060(9) 0.0000(10) -0.0017(10)
C47 0.0445(13) 0.0386(12) 0.0298(11) 0.0004(9) -0.0089(10) 0.0034(10)
C48 0.0350(11) 0.0286(11) 0.0372(12) -0.0061(9) -0.0064(9) -0.0017(9)
C49 0.0326(11) 0.0243(10) 0.0313(11) 0.0000(8) 0.0017(9) 0.0012(8)
C50 0.0340(11) 0.0231(9) 0.0264(10) -0.0041(8) 0.0009(8) -0.0022(8)
C51 0.0353(11) 0.0306(11) 0.0300(11) -0.0026(8) -0.0008(9) -0.0013(9)
C52 0.0367(12) 0.0438(13) 0.0370(12) -0.0073(10) 0.0067(10) -0.0085(10)
C53 0.0545(15) 0.0362(12) 0.0293(11) -0.0025(9) 0.0104(10) -0.0144(11)
C54 0.0577(15) 0.0262(11) 0.0268(11) -0.0010(8) 0.0030(10) -0.0003(10)
C55 0.0394(12) 0.0272(10) 0.0270(10) -0.0032(8) 0.0000(9) 0.0019(9)
B1 0.0323(12) 0.0208(11) 0.0266(11) -0.0027(8) -0.0017(9) -0.0008(9)
N1 0.0313(9) 0.0252(9) 0.0280(9) -0.0009(7) -0.0008(7) -0.0015(7)
F1 0.0370(7) 0.0280(7) 0.0586(9) -0.0052(6) 0.0014(6) -0.0055(5)
F2 0.0297(7) 0.0548(9) 0.0888(13) -0.0012(8) 0.0033(7) -0.0085(6)
F3 0.0352(8) 0.0645(11) 0.0883(13) -0.0094(9) 0.0114(8) 0.0112(7)
F4 0.0531(9) 0.0369(8) 0.0715(11) -0.0122(7) 0.0103(8) 0.0108(7)
F5 0.0399(7) 0.0265(6) 0.0427(7) -0.0055(5) 0.0046(6) -0.0031(5)
F6 0.0500(8) 0.0321(7) 0.0363(7) 0.0035(5) -0.0023(6) -0.0148(6)
F7 0.0838(12) 0.0429(8) 0.0379(8) 0.0157(6) -0.0079(7) -0.0149(8)
F8 0.0723(11) 0.0532(9) 0.0349(8) 0.0056(6) -0.0204(7) -0.0041(8)
F9 0.0485(8) 0.0387(7) 0.0450(8) -0.0061(6) -0.0146(6) -0.0091(6)
F10 0.0437(7) 0.0256(6) 0.0357(7) 0.0010(5) -0.0032(5) -0.0079(5)
F11 0.0338(7) 0.0426(7) 0.0421(7) 0.0038(6) 0.0005(6) 0.0059(5)
F12 0.0369(8) 0.0778(11) 0.0535(9) 0.0003(8) 0.0121(7) -0.0069(7)
F13 0.0698(10) 0.0576(9) 0.0393(8) 0.0049(7) 0.0176(7) -0.0208(8)
F14 0.0743(10) 0.0389(7) 0.0328(7) 0.0103(6) 0.0074(7) 0.0092(7)
F15 0.0423(8) 0.0432(7) 0.0340(7) 0.0070(5) 0.0007(6) 0.0107(6)
P1 0.0292(3) 0.0214(2) 0.0288(3) -0.00229(18) -0.0017(2) -0.00076(19)
P2 0.0381(3) 0.0326(3) 0.0335(3) 0.0001(2) -0.0018(2) -0.0045(2)

loop_
_atom_type_symbol
_atom_type_description
_atom_type_scat_dispersion_real
_atom_type_scat_dispersion_imag
_atom_type_scat_source
C C 0.0181 0.0091 'International Tables Vol C Tables 4.2.6.8 and 6.1.1.4'
H H 0.0000 0.0000 'International Tables Vol C Tables 4.2.6.8 and 6.1.1.4'
B B 0.0090 0.0039 'International Tables Vol C Tables 4.2.6.8 and 6.1.1.4'
N N 0.0311 0.0180 'International Tables Vol C Tables 4.2.6.8 and 6.1.1.4'
F F 0.0727 0.0534 'International Tables Vol C Tables 4.2.6.8 and 6.1.1.4'
P P 0.2955 0.4335 'International Tables Vol C Tables 4.2.6.8 and 6.1.1.4'

loop_
_geom_angle_atom_site_label_1
_geom_angle_atom_site_label_2
_geom_angle_atom_site_label_3
_geom_angle
_geom_angle_site_symmetry_1
_geom_angle_site_symmetry_3
_geom_angle_publ_flag
C2 C1 C6 120.08(19) . . ?
C2 C1 P1 111.22(15) . . ?
C6 C1 P1 127.39(16) . . ?
C3 C2 C1 117.53(19) . . ?
C3 C2 C7 117.35(19) . . ?
C1 C2 C7 125.09(18) . . ?
C4 C3 C2 123.0(2) . . ?
C4 C3 H3 118.5 . . ?
C2 C3 H3 118.5 . . ?
C3 C4 C5 117.5(2) . . ?
C3 C4 C11B 118.9(11) . . ?
C5 C4 C11B 123.5(12) . . ?
C3 C4 C11A 121.4(2) . . ?
C5 C4 C11A 121.1(3) . . ?
C6 C5 C4 123.6(2) . . ?
C6 C5 H5 118.2 . . ?
C4 C5 H5 118.2 . . ?
C5 C6 C1 117.22(19) . . ?
C5 C6 C15 116.57(19) . . ?
C1 C6 C15 125.79(19) . . ?
C8 C7 C10 110.92(19) . . ?
C8 C7 C9 105.02(18) . . ?
C10 C7 C9 105.50(19) . . ?
C8 C7 C2 112.92(18) . . ?
C10 C7 C2 111.35(17) . . ?
C9 C7 C2 110.70(18) . . ?
C7 C8 H8A 109.5 . . ?
C7 C8 H8B 109.5 . . ?
H8A C8 H8B 109.5 . . ?
C7 C8 H8C 109.5 . . ?
H8A C8 H8C 109.5 . . ?
H8B C8 H8C 109.5 . . ?
C7 C9 H9A 109.5 . . ?
C7 C9 H9B 109.5 . . ?
H9A C9 H9B 109.5 . . ?
C7 C9 H9C 109.5 . . ?
H9A C9 H9C 109.5 . . ?
H9B C9 H9C 109.5 . . ?
C7 C10 H10A 109.5 . . ?
C7 C10 H10B 109.5 . . ?
H10A C10 H10B 109.5 . . ?
C7 C10 H10C 109.5 . . ?
H10A C10 H10C 109.5 . . ?
H10B C10 H10C 109.5 . . ?
C12A C11A C14A 109.4(4) . . ?
C12A C11A C13A 110.2(4) . . ?
C14A C11A C13A 107.4(4) . . ?
C12A C11A C4 108.1(4) . . ?
C14A C11A C4 112.7(3) . . ?
C13A C11A C4 109.1(3) . . ?
C11A C12A H12A 109.5 . . ?
C11A C12A H12B 109.5 . . ?
H12A C12A H12B 109.5 . . ?
C11A C12A H12C 109.5 . . ?
H12A C12A H12C 109.5 . . ?
H12B C12A H12C 109.5 . . ?
C11A C13A H13A 109.5 . . ?
C11A C13A H13B 109.5 . . ?
H13A C13A H13B 109.5 . . ?
C11A C13A H13C 109.5 . . ?
H13A C13A H13C 109.5 . . ?
H13B C13A H13C 109.5 . . ?
C11A C14A H14A 109.5 . . ?
C11A C14A H14B 109.5 . . ?
H14A C14A H14B 109.5 . . ?
C11A C14A H14C 109.5 . . ?
H14A C14A H14C 109.5 . . ?
H14B C14A H14C 109.5 . . ?
C4 C11B C14B 109(2) . . ?
C4 C11B C12B 112(2) . . ?
C14B C11B C12B 105(2) . . ?
C4 C11B C13B 117(2) . . ?
C14B C11B C13B 106(2) . . ?
C12B C11B C13B 107(2) . . ?
C11B C12B H12D 109.5 . . ?
C11B C12B H12E 109.5 . . ?
H12D C12B H12E 109.5 . . ?
C11B C12B H12F 109.5 . . ?
H12D C12B H12F 109.5 . . ?
H12E C12B H12F 109.5 . . ?
C11B C13B H13D 109.5 . . ?
C11B C13B H13E 109.5 . . ?
H13D C13B H13E 109.5 . . ?
C11B C13B H13F 109.5 . . ?
H13D C13B H13F 109.5 . . ?
H13E C13B H13F 109.5 . . ?
C11B C14B H14D 109.5 . . ?
C11B C14B H14E 109.5 . . ?
H14D C14B H14E 109.5 . . ?
C11B C14B H14F 109.5 . . ?
H14D C14B H14F 109.5 . . ?
H14E C14B H14F 109.5 . . ?
C16 C15 C18 104.6(2) . . ?
C16 C15 C17 112.03(19) . . ?
C18 C15 C17 105.6(2) . . ?
C16 C15 C6 114.98(19) . . ?
C18 C15 C6 112.41(18) . . ?
C17 C15 C6 106.90(19) . . ?
C15 C16 H16A 109.5 . . ?
C15 C16 H16B 109.5 . . ?
H16A C16 H16B 109.5 . . ?
C15 C16 H16C 109.5 . . ?
H16A C16 H16C 109.5 . . ?
H16B C16 H16C 109.5 . . ?
C15 C17 H17A 109.5 . . ?
C15 C17 H17B 109.5 . . ?
H17A C17 H17B 109.5 . . ?
C15 C17 H17C 109.5 . . ?
H17A C17 H17C 109.5 . . ?
H17B C17 H17C 109.5 . . ?
C15 C18 H18A 109.5 . . ?
C15 C18 H18B 109.5 . . ?
H18A C18 H18B 109.5 . . ?
C15 C18 H18C 109.5 . . ?
H18A C18 H18C 109.5 . . ?
H18B C18 H18C 109.5 . . ?
C24 C19 C20 119.2(2) . . ?
C24 C19 P2 122.37(18) . . ?
C20 C19 P2 118.20(17) . . ?
C21 C20 C19 118.1(2) . . ?
C21 C20 C25 117.8(2) . . ?
C19 C20 C25 123.9(2) . . ?
C20 C21 C22 122.8(2) . . ?
C20 C21 H21 118.6 . . ?
C22 C21 H21 118.6 . . ?
C23 C22 C21 117.1(2) . . ?
C23 C22 C29 122.2(2) . . ?
C21 C22 C29 120.6(2) . . ?
C22 C23 C24 123.6(2) . . ?
C22 C23 H23 118.2 . . ?
C24 C23 H23 118.2 . . ?
C23 C24 C19 117.5(2) . . ?
C23 C24 C33 117.2(2) . . ?
C19 C24 C33 125.2(2) . . ?
C28 C25 C27 106.4(2) . . ?
C28 C25 C26 110.1(2) . . ?
C27 C25 C26 105.9(2) . . ?
C28 C25 C20 113.9(2) . . ?
C27 C25 C20 111.2(2) . . ?
C26 C25 C20 109.1(2) . . ?
C25 C26 H26A 109.5 . . ?
C25 C26 H26B 109.5 . . ?
H26A C26 H26B 109.5 . . ?
C25 C26 H26C 109.5 . . ?
H26A C26 H26C 109.5 . . ?
H26B C26 H26C 109.5 . . ?
C25 C27 H27A 109.5 . . ?
C25 C27 H27B 109.5 . . ?
H27A C27 H27B 109.5 . . ?
C25 C27 H27C 109.5 . . ?
H27A C27 H27C 109.5 . . ?
H27B C27 H27C 109.5 . . ?
C25 C28 H28A 109.5 . . ?
C25 C28 H28B 109.5 . . ?
H28A C28 H28B 109.5 . . ?
C25 C28 H28C 109.5 . . ?
H28A C28 H28C 109.5 . . ?
H28B C28 H28C 109.5 . . ?
C30 C29 C32 110.0(3) . . ?
C30 C29 C22 109.4(2) . . ?
C32 C29 C22 112.3(2) . . ?
C30 C29 C31 109.3(3) . . ?
C32 C29 C31 107.2(3) . . ?
C22 C29 C31 108.6(2) . . ?
C29 C30 H30A 109.5 . . ?
C29 C30 H30B 109.5 . . ?
H30A C30 H30B 109.5 . . ?
C29 C30 H30C 109.5 . . ?
H30A C30 H30C 109.5 . . ?
H30B C30 H30C 109.5 . . ?
C29 C31 H31A 109.5 . . ?
C29 C31 H31B 109.5 . . ?
H31A C31 H31B 109.5 . . ?
C29 C31 H31C 109.5 . . ?
H31A C31 H31C 109.5 . . ?
H31B C31 H31C 109.5 . . ?
C29 C32 H32A 109.5 . . ?
C29 C32 H32B 109.5 . . ?
H32A C32 H32B 109.5 . . ?
C29 C32 H32C 109.5 . . ?
H32A C32 H32C 109.5 . . ?
H32B C32 H32C 109.5 . . ?
C36 C33 C34 112.5(2) . . ?
C36 C33 C35 105.1(2) . . ?
C34 C33 C35 105.3(2) . . ?
C36 C33 C24 112.9(2) . . ?
C34 C33 C24 110.28(19) . . ?
C35 C33 C24 110.4(2) . . ?
C33 C34 H34A 109.5 . . ?
C33 C34 H34B 109.5 . . ?
H34A C34 H34B 109.5 . . ?
C33 C34 H34C 109.5 . . ?
H34A C34 H34C 109.5 . . ?
H34B C34 H34C 109.5 . . ?
C33 C35 H35A 109.5 . . ?
C33 C35 H35B 109.5 . . ?
H35A C35 H35B 109.5 . . ?
C33 C35 H35C 109.5 . . ?
H35A C35 H35C 109.5 . . ?
H35B C35 H35C 109.5 . . ?
C33 C36 H36A 109.5 . . ?
C33 C36 H36B 109.5 . . ?
H36A C36 H36B 109.5 . . ?
C33 C36 H36C 109.5 . . ?
H36A C36 H36C 109.5 . . ?
H36B C36 H36C 109.5 . . ?
N1 C37 P1 165.4(2) . . ?
C39 C38 C43 114.0(2) . . ?
C39 C38 B1 127.36(19) . . ?
C43 C38 B1 118.41(19) . . ?
F1 C39 C40 115.2(2) . . ?
F1 C39 C38 121.2(2) . . ?
C40 C39 C38 123.6(2) . . ?
F2 C40 C41 119.9(2) . . ?
F2 C40 C39 120.1(2) . . ?
C41 C40 C39 120.0(2) . . ?
F3 C41 C40 120.7(2) . . ?
F3 C41 C42 120.5(2) . . ?
C40 C41 C42 118.9(2) . . ?
F4 C42 C43 120.8(2) . . ?
F4 C42 C41 120.0(2) . . ?
C43 C42 C41 119.2(2) . . ?
F5 C43 C42 117.0(2) . . ?
F5 C43 C38 118.66(19) . . ?
C42 C43 C38 124.3(2) . . ?
C45 C44 C49 113.90(19) . . ?
C45 C44 B1 120.35(18) . . ?
C49 C44 B1 125.64(18) . . ?
F6 C45 C46 116.10(19) . . ?
F6 C45 C44 119.41(19) . . ?
C46 C45 C44 124.5(2) . . ?
F7 C46 C45 120.5(2) . . ?
F7 C46 C47 119.8(2) . . ?
C45 C46 C47 119.7(2) . . ?
F8 C47 C46 121.1(2) . . ?
F8 C47 C48 120.4(2) . . ?
C46 C47 C48 118.5(2) . . ?
F9 C48 C47 119.2(2) . . ?
F9 C48 C49 120.6(2) . . ?
C47 C48 C49 120.2(2) . . ?
F10 C49 C48 116.01(19) . . ?
F10 C49 C44 120.71(19) . . ?
C48 C49 C44 123.3(2) . . ?
C51 C50 C55 114.0(2) . . ?
C51 C50 B1 119.38(19) . . ?
C55 C50 B1 126.40(19) . . ?
F11 C51 C52 116.3(2) . . ?
F11 C51 C50 119.24(19) . . ?
C52 C51 C50 124.5(2) . . ?
F12 C52 C53 120.4(2) . . ?
F12 C52 C51 120.8(2) . . ?
C53 C52 C51 118.8(2) . . ?
F13 C53 C54 120.3(2) . . ?
F13 C53 C52 120.2(2) . . ?
C54 C53 C52 119.5(2) . . ?
F14 C54 C53 119.7(2) . . ?
F14 C54 C55 120.1(2) . . ?
C53 C54 C55 120.1(2) . . ?
F15 C55 C54 116.0(2) . . ?
F15 C55 C50 121.0(2) . . ?
C54 C55 C50 123.0(2) . . ?
N1 B1 C50 101.68(16) . . ?
N1 B1 C38 108.51(17) . . ?
C50 B1 C38 116.92(17) . . ?
N1 B1 C44 107.84(16) . . ?
C50 B1 C44 114.60(17) . . ?
C38 B1 C44 106.75(17) . . ?
C37 N1 B1 174.9(2) . . ?
C37 P1 C1 108.36(10) . . ?
C37 P1 P2 98.49(7) . . ?
C1 P1 P2 111.12(7) . . ?
C19 P2 P1 96.76(7) . . ?
C19 P2 H1B 132.3(10) . . ?
P1 P2 H1B 81.6(10) . . ?

loop_
_geom_bond_atom_site_label_1
_geom_bond_atom_site_label_2
_geom_bond_distance
_geom_bond_site_symmetry_2
_geom_bond_publ_flag
C1 C2 1.430(3) . ?
C1 C6 1.434(3) . ?
C1 P1 1.843(2) . ?
C2 C3 1.399(3) . ?
C2 C7 1.565(3) . ?
C3 C4 1.388(3) . ?
C3 H3 0.9500 . ?
C4 C5 1.391(3) . ?
C4 C11B 1.40(4) . ?
C4 C11A 1.561(5) . ?
C5 C6 1.391(3) . ?
C5 H5 0.9500 . ?
C6 C15 1.560(3) . ?
C7 C8 1.538(3) . ?
C7 C10 1.546(3) . ?
C7 C9 1.552(3) . ?
C8 H8A 0.9800 . ?
C8 H8B 0.9800 . ?
C8 H8C 0.9800 . ?
C9 H9A 0.9800 . ?
C9 H9B 0.9800 . ?
C9 H9C 0.9800 . ?
C10 H10A 0.9800 . ?
C10 H10B 0.9800 . ?
C10 H10C 0.9800 . ?
C11A C12A 1.510(7) . ?
C11A C14A 1.517(6) . ?
C11A C13A 1.529(5) . ?
C12A H12A 0.9800 . ?
C12A H12B 0.9800 . ?
C12A H12C 0.9800 . ?
C13A H13A 0.9800 . ?
C13A H13B 0.9800 . ?
C13A H13C 0.9800 . ?
C14A H14A 0.9800 . ?
C14A H14B 0.9800 . ?
C14A H14C 0.9800 . ?
C11B C14B 1.51(2) . ?
C11B C12B 1.51(2) . ?
C11B C13B 1.537(19) . ?
C12B H12D 0.9800 . ?
C12B H12E 0.9800 . ?
C12B H12F 0.9800 . ?
C13B H13D 0.9800 . ?
C13B H13E 0.9800 . ?
C13B H13F 0.9800 . ?
C14B H14D 0.9800 . ?
C14B H14E 0.9800 . ?
C14B H14F 0.9800 . ?
C15 C16 1.537(3) . ?
C15 C18 1.545(3) . ?
C15 C17 1.549(3) . ?
C16 H16A 0.9800 . ?
C16 H16B 0.9800 . ?
C16 H16C 0.9800 . ?
C17 H17A 0.9800 . ?
C17 H17B 0.9800 . ?
C17 H17C 0.9800 . ?
C18 H18A 0.9800 . ?
C18 H18B 0.9800 . ?
C18 H18C 0.9800 . ?
C19 C24 1.422(3) . ?
C19 C20 1.426(3) . ?
C19 P2 1.851(2) . ?
C20 C21 1.387(3) . ?
C20 C25 1.564(3) . ?
C21 C22 1.392(4) . ?
C21 H21 0.9500 . ?
C22 C23 1.378(4) . ?
C22 C29 1.528(3) . ?
C23 C24 1.392(3) . ?
C23 H23 0.9500 . ?
C24 C33 1.548(3) . ?
C25 C28 1.532(4) . ?
C25 C27 1.537(4) . ?
C25 C26 1.539(4) . ?
C26 H26A 0.9800 . ?
C26 H26B 0.9800 . ?
C26 H26C 0.9800 . ?
C27 H27A 0.9800 . ?
C27 H27B 0.9800 . ?
C27 H27C 0.9800 . ?
C28 H28A 0.9800 . ?
C28 H28B 0.9800 . ?
C28 H28C 0.9800 . ?
C29 C30 1.525(5) . ?
C29 C32 1.526(4) . ?
C29 C31 1.535(4) . ?
C30 H30A 0.9800 . ?
C30 H30B 0.9800 . ?
C30 H30C 0.9800 . ?
C31 H31A 0.9800 . ?
C31 H31B 0.9800 . ?
C31 H31C 0.9800 . ?
C32 H32A 0.9800 . ?
C32 H32B 0.9800 . ?
C32 H32C 0.9800 . ?
C33 C36 1.539(3) . ?
C33 C34 1.541(3) . ?
C33 C35 1.547(4) . ?
C34 H34A 0.9800 . ?
C34 H34B 0.9800 . ?
C34 H34C 0.9800 . ?
C35 H35A 0.9800 . ?
C35 H35B 0.9800 . ?
C35 H35C 0.9800 . ?
C36 H36A 0.9800 . ?
C36 H36B 0.9800 . ?
C36 H36C 0.9800 . ?
C37 N1 1.139(3) . ?
C37 P1 1.785(2) . ?
C38 C39 1.387(3) . ?
C38 C43 1.387(3) . ?
C38 B1 1.636(3) . ?
C39 F1 1.355(3) . ?
C39 C40 1.378(3) . ?
C40 F2 1.343(3) . ?
C40 C41 1.374(4) . ?
C41 F3 1.338(3) . ?
C41 C42 1.384(4) . ?
C42 F4 1.338(3) . ?
C42 C43 1.373(3) . ?
C43 F5 1.349(3) . ?
C44 C45 1.382(3) . ?
C44 C49 1.390(3) . ?
C44 B1 1.642(3) . ?
C45 F6 1.357(3) . ?
C45 C46 1.373(3) . ?
C46 F7 1.343(3) . ?
C46 C47 1.375(3) . ?
C47 F8 1.336(3) . ?
C47 C48 1.376(3) . ?
C48 F9 1.345(3) . ?
C48 C49 1.381(3) . ?
C49 F10 1.346(2) . ?
C50 C51 1.389(3) . ?
C50 C55 1.390(3) . ?
C50 B1 1.636(3) . ?
C51 F11 1.350(3) . ?
C51 C52 1.379(3) . ?
C52 F12 1.343(3) . ?
C52 C53 1.371(4) . ?
C53 F13 1.342(3) . ?
C53 C54 1.370(4) . ?
C54 F14 1.342(3) . ?
C54 C55 1.381(3) . ?
C55 F15 1.345(3) . ?
B1 N1 1.573(3) . ?
P1 P2 2.2461(8) . ?
P2 H1B 1.015(19) . ?

loop_
_geom_torsion_atom_site_label_1
_geom_torsion_atom_site_label_2
_geom_torsion_atom_site_label_3
_geom_torsion_atom_site_label_4
_geom_torsion
_geom_torsion_site_symmetry_1
_geom_torsion_site_symmetry_2
_geom_torsion_site_symmetry_3
_geom_torsion_site_symmetry_4
_geom_torsion_publ_flag
C6 C1 C2 C3 10.2(3) . . . . ?
P1 C1 C2 C3 -157.61(16) . . . . ?
C6 C1 C2 C7 -167.42(19) . . . . ?
P1 C1 C2 C7 24.7(3) . . . . ?
C1 C2 C3 C4 -2.2(3) . . . . ?
C7 C2 C3 C4 175.65(19) . . . . ?
C2 C3 C4 C5 -5.2(3) . . . . ?
C2 C3 C4 C11B 178.0(15) . . . . ?
C2 C3 C4 C11A 175.5(3) . . . . ?
C3 C4 C5 C6 4.9(3) . . . . ?
C11B C4 C5 C6 -178.6(16) . . . . ?
C11A C4 C5 C6 -175.9(3) . . . . ?
C4 C5 C6 C1 2.9(3) . . . . ?
C4 C5 C6 C15 -170.0(2) . . . . ?
C2 C1 C6 C5 -10.6(3) . . . . ?
P1 C1 C6 C5 155.14(18) . . . . ?
C2 C1 C6 C15 161.6(2) . . . . ?
P1 C1 C6 C15 -32.7(3) . . . . ?
C3 C2 C7 C8 103.8(2) . . . . ?
C1 C2 C7 C8 -78.6(3) . . . . ?
C3 C2 C7 C10 -130.7(2) . . . . ?
C1 C2 C7 C10 47.0(3) . . . . ?
C3 C2 C7 C9 -13.6(3) . . . . ?
C1 C2 C7 C9 164.0(2) . . . . ?
C3 C4 C11A C12A -67.7(4) . . . . ?
C5 C4 C11A C12A 113.1(4) . . . . ?
C3 C4 C11A C14A 171.3(3) . . . . ?
C5 C4 C11A C14A -7.9(5) . . . . ?
C3 C4 C11A C13A 52.1(5) . . . . ?
C5 C4 C11A C13A -127.1(4) . . . . ?
C3 C4 C11B C14B -111.4(18) . . . . ?
C5 C4 C11B C14B 72(2) . . . . ?
C3 C4 C11B C12B 133.0(16) . . . . ?
C5 C4 C11B C12B -43(2) . . . . ?
C3 C4 C11B C13B 9(3) . . . . ?
C5 C4 C11B C13B -167.6(16) . . . . ?
C5 C6 C15 C16 -122.9(2) . . . . ?
C1 C6 C15 C16 64.8(3) . . . . ?
C5 C6 C15 C18 -3.3(3) . . . . ?
C1 C6 C15 C18 -175.6(2) . . . . ?
C5 C6 C15 C17 112.1(2) . . . . ?
C1 C6 C15 C17 -60.2(3) . . . . ?
C24 C19 C20 C21 -13.3(3) . . . . ?
P2 C19 C20 C21 161.19(18) . . . . ?
C24 C19 C20 C25 161.8(2) . . . . ?
P2 C19 C20 C25 -23.8(3) . . . . ?
C19 C20 C21 C22 3.2(4) . . . . ?
C25 C20 C21 C22 -172.2(2) . . . . ?
C20 C21 C22 C23 6.7(4) . . . . ?
C20 C21 C22 C29 -176.4(2) . . . . ?
C21 C22 C23 C24 -6.8(4) . . . . ?
C29 C22 C23 C24 176.4(2) . . . . ?
C22 C23 C24 C19 -3.1(3) . . . . ?
C22 C23 C24 C33 173.4(2) . . . . ?
C20 C19 C24 C23 13.2(3) . . . . ?
P2 C19 C24 C23 -161.01(17) . . . . ?
C20 C19 C24 C33 -163.0(2) . . . . ?
P2 C19 C24 C33 22.8(3) . . . . ?
C21 C20 C25 C28 -114.0(3) . . . . ?
C19 C20 C25 C28 70.9(3) . . . . ?
C21 C20 C25 C27 6.2(3) . . . . ?
C19 C20 C25 C27 -168.9(2) . . . . ?
C21 C20 C25 C26 122.6(2) . . . . ?
C19 C20 C25 C26 -52.5(3) . . . . ?
C23 C22 C29 C30 -131.8(3) . . . . ?
C21 C22 C29 C30 51.5(3) . . . . ?
C23 C22 C29 C32 -9.3(4) . . . . ?
C21 C22 C29 C32 173.9(3) . . . . ?
C23 C22 C29 C31 109.0(3) . . . . ?
C21 C22 C29 C31 -67.8(3) . . . . ?
C23 C24 C33 C36 101.9(3) . . . . ?
C19 C24 C33 C36 -81.9(3) . . . . ?
C23 C24 C33 C34 -131.3(2) . . . . ?
C19 C24 C33 C34 44.9(3) . . . . ?
C23 C24 C33 C35 -15.4(3) . . . . ?
C19 C24 C33 C35 160.8(2) . . . . ?
C43 C38 C39 F1 178.6(2) . . . . ?
B1 C38 C39 F1 3.7(3) . . . . ?
C43 C38 C39 C40 -1.1(3) . . . . ?
B1 C38 C39 C40 -176.0(2) . . . . ?
F1 C39 C40 F2 -0.8(3) . . . . ?
C38 C39 C40 F2 178.9(2) . . . . ?
F1 C39 C40 C41 179.8(2) . . . . ?
C38 C39 C40 C41 -0.5(4) . . . . ?
F2 C40 C41 F3 1.3(4) . . . . ?
C39 C40 C41 F3 -179.3(2) . . . . ?
F2 C40 C41 C42 -178.5(2) . . . . ?
C39 C40 C41 C42 0.9(4) . . . . ?
F3 C41 C42 F4 0.4(4) . . . . ?
C40 C41 C42 F4 -179.8(2) . . . . ?
F3 C41 C42 C43 -179.4(2) . . . . ?
C40 C41 C42 C43 0.4(4) . . . . ?
F4 C42 C43 F5 -1.7(3) . . . . ?
C41 C42 C43 F5 178.1(2) . . . . ?
F4 C42 C43 C38 178.0(2) . . . . ?
C41 C42 C43 C38 -2.2(4) . . . . ?
C39 C38 C43 F5 -177.81(18) . . . . ?
B1 C38 C43 F5 -2.4(3) . . . . ?
C39 C38 C43 C42 2.5(3) . . . . ?
B1 C38 C43 C42 177.9(2) . . . . ?
C49 C44 C45 F6 -177.59(19) . . . . ?
B1 C44 C45 F6 -1.3(3) . . . . ?
C49 C44 C45 C46 0.6(3) . . . . ?
B1 C44 C45 C46 176.9(2) . . . . ?
F6 C45 C46 F7 0.1(3) . . . . ?
C44 C45 C46 F7 -178.1(2) . . . . ?
F6 C45 C46 C47 178.2(2) . . . . ?
C44 C45 C46 C47 0.0(4) . . . . ?
F7 C46 C47 F8 -1.6(4) . . . . ?
C45 C46 C47 F8 -179.7(2) . . . . ?
F7 C46 C47 C48 177.9(2) . . . . ?
C45 C46 C47 C48 -0.2(4) . . . . ?
F8 C47 C48 F9 0.2(4) . . . . ?
C46 C47 C48 F9 -179.3(2) . . . . ?
F8 C47 C48 C49 179.4(2) . . . . ?
C46 C47 C48 C49 -0.1(4) . . . . ?
F9 C48 C49 F10 -0.1(3) . . . . ?
C47 C48 C49 F10 -179.3(2) . . . . ?
F9 C48 C49 C44 179.9(2) . . . . ?
C47 C48 C49 C44 0.6(4) . . . . ?
C45 C44 C49 F10 179.14(19) . . . . ?
B1 C44 C49 F10 3.1(3) . . . . ?
C45 C44 C49 C48 -0.9(3) . . . . ?
B1 C44 C49 C48 -176.9(2) . . . . ?
C55 C50 C51 F11 177.52(18) . . . . ?
B1 C50 C51 F11 2.0(3) . . . . ?
C55 C50 C51 C52 -2.2(3) . . . . ?
B1 C50 C51 C52 -177.7(2) . . . . ?
F11 C51 C52 F12 0.5(3) . . . . ?
C50 C51 C52 F12 -179.9(2) . . . . ?
F11 C51 C52 C53 -178.9(2) . . . . ?
C50 C51 C52 C53 0.7(3) . . . . ?
F12 C52 C53 F13 -0.4(3) . . . . ?
C51 C52 C53 F13 179.0(2) . . . . ?
F12 C52 C53 C54 -179.3(2) . . . . ?
C51 C52 C53 C54 0.1(3) . . . . ?
F13 C53 C54 F14 0.0(3) . . . . ?
C52 C53 C54 F14 178.8(2) . . . . ?
F13 C53 C54 C55 -178.2(2) . . . . ?
C52 C53 C54 C55 0.6(3) . . . . ?
F14 C54 C55 F15 -0.6(3) . . . . ?
C53 C54 C55 F15 177.62(19) . . . . ?
F14 C54 C55 C50 179.52(19) . . . . ?
C53 C54 C55 C50 -2.3(3) . . . . ?
C51 C50 C55 F15 -176.98(18) . . . . ?
B1 C50 C55 F15 -1.8(3) . . . . ?
C51 C50 C55 C54 2.9(3) . . . . ?
B1 C50 C55 C54 178.1(2) . . . . ?
C51 C50 B1 N1 70.1(2) . . . . ?
C55 C50 B1 N1 -104.9(2) . . . . ?
C51 C50 B1 C38 -171.97(18) . . . . ?
C55 C50 B1 C38 13.1(3) . . . . ?
C51 C50 B1 C44 -45.9(3) . . . . ?
C55 C50 B1 C44 139.1(2) . . . . ?
C39 C38 B1 N1 -14.8(3) . . . . ?
C43 C38 B1 N1 170.49(18) . . . . ?
C39 C38 B1 C50 -129.0(2) . . . . ?
C43 C38 B1 C50 56.3(3) . . . . ?
C39 C38 B1 C44 101.2(2) . . . . ?
C43 C38 B1 C44 -73.5(2) . . . . ?
C45 C44 B1 N1 44.1(3) . . . . ?
C49 C44 B1 N1 -140.0(2) . . . . ?
C45 C44 B1 C50 156.52(19) . . . . ?
C49 C44 B1 C50 -27.6(3) . . . . ?
C45 C44 B1 C38 -72.3(2) . . . . ?
C49 C44 B1 C38 103.5(2) . . . . ?
N1 C37 P1 C1 142.3(7) . . . . ?
N1 C37 P1 P2 -102.0(8) . . . . ?
C2 C1 P1 C37 -138.40(15) . . . . ?
C6 C1 P1 C37 54.9(2) . . . . ?
C2 C1 P1 P2 114.44(14) . . . . ?
C6 C1 P1 P2 -52.3(2) . . . . ?
C24 C19 P2 P1 93.85(18) . . . . ?
C20 C19 P2 P1 -80.41(18) . . . . ?
